data_4075123
loop_
_publ_author_name
'Benito-Garagorri, David'
'Becker, Eva'
'Wiedermann, Julia'
'Lackner, Wolfgang'
'Pollak, Martin'
'Mereiter, Kurt'
'Kisala, Joanna'
'Kirchner, Karl'

_publ_section_title
;
 Achiral and Chiral Transition Metal Complexes with Modularly Designed
 Tridentate PNP Pincer-Type Ligands Based on N-Heterocyclic Diamines
;
_journal_issue 8
_journal_name_full Organometallics
_journal_page_first 1900
_journal_paper_doi 10.1021/om0600644
_journal_volume 25
_journal_year 2006
_chemical_formula_moiety 'C21 H36 I Mo N4 O2 P2, I'
_chemical_formula_sum 'C21 H36 I2 Mo N4 O2 P2'
_chemical_formula_weight 788.22
_chemical_name_common '1106 [Mo(PNP-iPr)(CO)2(CH3CN)(I)]I'
_chemical_name_systematic
; 
 ? 
;
_space_group_IT_number 14
_symmetry_cell_setting monoclinic
_symmetry_space_group_name_Hall '-P 2ybc'
_symmetry_space_group_name_H-M 'P 1 21/c 1'
_atom_sites_solution_hydrogens geom
_atom_sites_solution_primary direct
_atom_sites_solution_secondary difmap
_audit_creation_method SHELXL-97
_cell_angle_alpha 90.00
_cell_angle_beta 95.749(2)
_cell_angle_gamma 90.00
_cell_formula_units_Z 4
_cell_length_a 8.2485(7)
_cell_length_b 16.9509(14)
_cell_length_c 20.8763(17)
_cell_measurement_reflns_used 9115
_cell_measurement_temperature 173(2)
_cell_measurement_theta_max 30.01
_cell_measurement_theta_min 2.48
_cell_volume 2904.2(4)
_computing_cell_refinement 'Bruker SAINT'
_computing_data_collection 'Bruker SMART'
_computing_data_reduction 'Bruker SAINT, SADABS, XPREP'
_computing_molecular_graphics 'Bruker SHELXTL'
_computing_publication_material 'Bruker SHELXTL'
_computing_structure_refinement 'SHELXL-97 (Sheldrick, 1997)'
_computing_structure_solution 'SHELXS-97 (Sheldrick, 1997)'
_diffrn_ambient_temperature 173(2)
_diffrn_measured_fraction_theta_full 0.998
_diffrn_measured_fraction_theta_max 0.998
_diffrn_measurement_device_type 'CCD area detector'
_diffrn_measurement_method 'phi and omega scans'
_diffrn_radiation_monochromator graphite
_diffrn_radiation_source 'fine-focus sealed tube'
_diffrn_radiation_type MoK\a
_diffrn_radiation_wavelength 0.71073
_diffrn_reflns_av_R_equivalents 0.0241
_diffrn_reflns_av_sigmaI/netI 0.0161
_diffrn_reflns_limit_h_max 11
_diffrn_reflns_limit_h_min -11
_diffrn_reflns_limit_k_max 23
_diffrn_reflns_limit_k_min -23
_diffrn_reflns_limit_l_max 29
_diffrn_reflns_limit_l_min -29
_diffrn_reflns_number 53479
_diffrn_reflns_theta_full 30.01
_diffrn_reflns_theta_max 30.01
_diffrn_reflns_theta_min 2.48
_diffrn_standards_decay_% 0
_exptl_absorpt_coefficient_mu 2.712
_exptl_absorpt_correction_T_max 0.52
_exptl_absorpt_correction_T_min 0.39
_exptl_absorpt_correction_type multi-scan
_exptl_absorpt_process_details 'program SADABS, V2.10'
_exptl_crystal_colour red
_exptl_crystal_density_diffrn 1.803
_exptl_crystal_density_method 'not measured'
_exptl_crystal_description prism
_exptl_crystal_F_000 1536
_exptl_crystal_size_max 0.48
_exptl_crystal_size_mid 0.27
_exptl_crystal_size_min 0.24
_refine_diff_density_max 2.940
_refine_diff_density_min -3.461
_refine_diff_density_rms 0.115
_refine_ls_extinction_method none
_refine_ls_goodness_of_fit_ref 1.020
_refine_ls_hydrogen_treatment constr
_refine_ls_matrix_type full
_refine_ls_number_parameters 346
_refine_ls_number_reflns 8475
_refine_ls_number_restraints 137
_refine_ls_restrained_S_all 1.850
_refine_ls_R_factor_all 0.0458
_refine_ls_R_factor_gt 0.0405
_refine_ls_shift/su_max 0.001
_refine_ls_shift/su_mean 0.000
_refine_ls_structure_factor_coef Fsqd
_refine_ls_weighting_details 'calc w=1/[\s^2^(Fo^2^)+(0.0286P)^2^+11.7591P] where P=(Fo^2^+2Fc^2^)/3'
_refine_ls_weighting_scheme calc
_refine_ls_wR_factor_gt 0.0908
_refine_ls_wR_factor_ref 0.0945
_reflns_number_gt 7594
_reflns_number_total 8475
_reflns_threshold_expression >2sigma(I)
_cod_data_source_file om0600644si20060122_054457.cif
_cod_data_source_block 8-1106
_cod_depositor_comments
;
The following automatic conversions were performed:

'_symmetry_cell_setting' value 'Monoclinic' changed to 'monoclinic'
according to /home/saulius/struct/CIF-dictionaries/cif_core.dic
dictionary named 'cif_core.dic' version 2.4.1 from 2010-06-29.

Automatic conversion script
Id: cif_fix_values 1715 2011-07-08 13:25:40Z adriana 
;
_cod_original_sg_symbol_Hall '-P 2ybc '
_cod_original_sg_symbol_H-M P2(1)/c
_cod_database_code 4075123

loop_
_symmetry_equiv_pos_as_xyz
'x, y, z'
'-x, y+1/2, -z+1/2'
'-x, -y, -z'
'x, -y-1/2, z-1/2'

loop_
_atom_site_label
_atom_site_type_symbol
_atom_site_fract_x
_atom_site_fract_y
_atom_site_fract_z
_atom_site_U_iso_or_equiv
_atom_site_adp_type
_atom_site_occupancy
_atom_site_symmetry_multiplicity
_atom_site_calc_flag
_atom_site_refinement_flags
_atom_site_disorder_assembly
_atom_site_disorder_group
Mo Mo 0.29946(6) 0.42467(3) 0.24900(2) 0.02832(12) Uani 1 1 d U A .
I1 I 0.47115(7) 0.55497(3) 0.31132(3) 0.05289(16) Uani 1 1 d U . .
I2 I -0.07450(6) 0.22164(3) 0.47187(2) 0.04642(14) Uani 1 1 d . . .
P1 P 0.1956(3) 0.41735(12) 0.35833(9) 0.0525(5) Uani 1 1 d DU . .
P2 P 0.25931(18) 0.40408(9) 0.13153(7) 0.0280(3) Uani 1 1 d U . .
O1 O 0.6548(7) 0.4324(4) 0.2088(3) 0.0554(14) Uani 1 1 d U A .
O2 O 0.4646(7) 0.2673(3) 0.2899(3) 0.0481(12) Uani 1 1 d U A .
N1 N 0.0819(6) 0.3461(3) 0.2350(2) 0.0272(8) Uani 1 1 d U . .
N2 N 0.0949(9) 0.3302(4) 0.3469(3) 0.0451(13) Uani 1 1 d U A .
H2N H 0.0904 0.2972 0.3792 0.054 Uiso 1 1 calc R . .
N3 N 0.0702(6) 0.3640(3) 0.1240(2) 0.0314(10) Uani 1 1 d U A .
H3N H 0.0099 0.3666 0.0869 0.038 Uiso 1 1 calc R . .
N4 N 0.1122(7) 0.5180(3) 0.2207(3) 0.0337(10) Uani 1 1 d U . .
C1 C 0.0202(8) 0.3116(4) 0.2868(3) 0.0335(11) Uani 1 1 d U A .
C2 C -0.1107(9) 0.2599(4) 0.2798(4) 0.0406(13) Uani 1 1 d U . .
H2 H -0.1539 0.2383 0.3165 0.049 Uiso 1 1 calc R A .
C3 C -0.1766(8) 0.2405(4) 0.2190(4) 0.0403(13) Uani 1 1 d U A .
H3 H -0.2642 0.2040 0.2134 0.048 Uiso 1 1 calc R . .
C4 C -0.1167(7) 0.2736(4) 0.1658(3) 0.0342(12) Uani 1 1 d U . .
H4 H -0.1612 0.2598 0.1235 0.041 Uiso 1 1 calc R A .
C5 C 0.0100(7) 0.3275(3) 0.1754(3) 0.0273(10) Uani 1 1 d U A .
C6 C 0.064(2) 0.4809(8) 0.3933(8) 0.063(4) Uani 0.526(19) 1 d PDU A 1
H6 H 0.0569 0.4611 0.4380 0.075 Uiso 0.526(19) 1 calc PR A 1
C7 C 0.116(3) 0.5671(9) 0.3997(12) 0.074(6) Uani 0.526(19) 1 d PDU A 1
H7A H 0.2254 0.5704 0.4229 0.111 Uiso 0.526(19) 1 calc PR A 1
H7B H 0.0389 0.5960 0.4237 0.111 Uiso 0.526(19) 1 calc PR A 1
H7C H 0.1178 0.5903 0.3568 0.111 Uiso 0.526(19) 1 calc PR A 1
C8 C -0.105(2) 0.4711(15) 0.3574(12) 0.089(7) Uani 0.526(19) 1 d PDU A 1
H8A H -0.1318 0.4148 0.3540 0.134 Uiso 0.526(19) 1 calc PR A 1
H8B H -0.1058 0.4937 0.3142 0.134 Uiso 0.526(19) 1 calc PR A 1
H8C H -0.1851 0.4983 0.3810 0.134 Uiso 0.526(19) 1 calc PR A 1
C6' C -0.007(3) 0.4824(9) 0.3680(9) 0.061(4) Uani 0.474(19) 1 d PDU A 2
H6' H -0.0746 0.4757 0.3258 0.073 Uiso 0.474(19) 1 calc PR A 2
C7' C 0.020(4) 0.5712(9) 0.3735(13) 0.074(7) Uani 0.474(19) 1 d PDU A 2
H7'1 H 0.0883 0.5886 0.3403 0.111 Uiso 0.474(19) 1 calc PR A 2
H7'2 H 0.0747 0.5838 0.4161 0.111 Uiso 0.474(19) 1 calc PR A 2
H7'3 H -0.0852 0.5984 0.3676 0.111 Uiso 0.474(19) 1 calc PR A 2
C8' C -0.117(3) 0.4539(12) 0.4177(9) 0.066(5) Uani 0.474(19) 1 d PDU A 2
H8'1 H -0.1373 0.3972 0.4119 0.098 Uiso 0.474(19) 1 calc PR A 2
H8'2 H -0.2209 0.4824 0.4119 0.098 Uiso 0.474(19) 1 calc PR A 2
H8'3 H -0.0640 0.4637 0.4610 0.098 Uiso 0.474(19) 1 calc PR A 2
C9 C 0.357(2) 0.4093(11) 0.4289(7) 0.061(4) Uani 0.511(18) 1 d PDU A 1
H9 H 0.3937 0.4644 0.4395 0.073 Uiso 0.511(18) 1 calc PR A 1
C10 C 0.511(3) 0.3620(16) 0.4190(10) 0.084(7) Uani 0.511(18) 1 d PDU A 1
H10A H 0.5593 0.3823 0.3813 0.126 Uiso 0.511(18) 1 calc PR A 1
H10B H 0.4823 0.3063 0.4121 0.126 Uiso 0.511(18) 1 calc PR A 1
H10C H 0.5894 0.3670 0.4572 0.126 Uiso 0.511(18) 1 calc PR A 1
C11 C 0.285(3) 0.3778(17) 0.4884(7) 0.090(8) Uani 0.511(18) 1 d PDU A 1
H11A H 0.1864 0.4075 0.4952 0.135 Uiso 0.511(18) 1 calc PR A 1
H11B H 0.3651 0.3836 0.5260 0.135 Uiso 0.511(18) 1 calc PR A 1
H11C H 0.2576 0.3219 0.4821 0.135 Uiso 0.511(18) 1 calc PR A 1
C9' C 0.272(3) 0.3983(10) 0.4393(8) 0.072(5) Uani 0.489(18) 1 d PDU A 2
H9' H 0.1860 0.3702 0.4609 0.086 Uiso 0.489(18) 1 calc PR A 2
C10' C 0.415(3) 0.3411(18) 0.4341(10) 0.100(8) Uani 0.489(18) 1 d PDU A 2
H10D H 0.3763 0.2951 0.4085 0.150 Uiso 0.489(18) 1 calc PR A 2
H10E H 0.4581 0.3240 0.4772 0.150 Uiso 0.489(18) 1 calc PR A 2
H10F H 0.5005 0.3678 0.4131 0.150 Uiso 0.489(18) 1 calc PR A 2
C11' C 0.321(5) 0.4725(14) 0.4778(10) 0.133(12) Uani 0.489(18) 1 d PDU A 2
H11D H 0.2242 0.5055 0.4808 0.199 Uiso 0.489(18) 1 calc PR A 2
H11E H 0.4016 0.5020 0.4561 0.199 Uiso 0.489(18) 1 calc PR A 2
H11F H 0.3675 0.4577 0.5211 0.199 Uiso 0.489(18) 1 calc PR A 2
C12 C 0.2392(8) 0.4943(4) 0.0820(3) 0.0341(12) Uani 1 1 d U A .
H12 H 0.1387 0.5216 0.0936 0.041 Uiso 1 1 calc R . .
C13 C 0.3799(9) 0.5516(5) 0.0993(4) 0.0451(16) Uani 1 1 d U . .
H13A H 0.3651 0.5988 0.0722 0.068 Uiso 1 1 calc R A .
H13B H 0.4831 0.5260 0.0922 0.068 Uiso 1 1 calc R . .
H13C H 0.3818 0.5668 0.1447 0.068 Uiso 1 1 calc R . .
C14 C 0.2122(8) 0.4788(5) 0.0093(3) 0.0410(14) Uani 1 1 d U . .
H14A H 0.2020 0.5292 -0.0137 0.062 Uiso 1 1 calc R A .
H14B H 0.1124 0.4480 -0.0005 0.062 Uiso 1 1 calc R . .
H14C H 0.3052 0.4494 -0.0043 0.062 Uiso 1 1 calc R . .
C15 C 0.3696(9) 0.3320(4) 0.0860(3) 0.0409(14) Uani 1 1 d U A .
H15 H 0.3012 0.3228 0.0444 0.049 Uiso 1 1 calc R . .
C16 C 0.5374(10) 0.3576(6) 0.0689(4) 0.056(2) Uani 1 1 d U . .
H16A H 0.5850 0.3155 0.0446 0.083 Uiso 1 1 calc R A .
H16B H 0.6083 0.3683 0.1085 0.083 Uiso 1 1 calc R . .
H16C H 0.5265 0.4055 0.0426 0.083 Uiso 1 1 calc R . .
C17 C 0.3799(14) 0.2533(5) 0.1216(4) 0.064(3) Uani 1 1 d U . .
H17A H 0.4358 0.2146 0.0968 0.096 Uiso 1 1 calc R A .
H17B H 0.2697 0.2345 0.1270 0.096 Uiso 1 1 calc R . .
H17C H 0.4408 0.2602 0.1640 0.096 Uiso 1 1 calc R . .
C18 C 0.5230(9) 0.4338(4) 0.2223(4) 0.0409(13) Uani 1 1 d U . .
C19 C 0.4093(8) 0.3267(4) 0.2767(3) 0.0374(12) Uani 1 1 d U . .
C20 C 0.0026(9) 0.5554(4) 0.2047(3) 0.0374(13) Uani 1 1 d U A .
C21 C -0.1416(10) 0.6019(5) 0.1819(5) 0.060(2) Uani 1 1 d U . .
H21A H -0.2318 0.5663 0.1678 0.090 Uiso 1 1 calc R A .
H21B H -0.1167 0.6352 0.1458 0.090 Uiso 1 1 calc R . .
H21C H -0.1727 0.6352 0.2170 0.090 Uiso 1 1 calc R . .

loop_
_atom_site_aniso_label
_atom_site_aniso_U_11
_atom_site_aniso_U_22
_atom_site_aniso_U_33
_atom_site_aniso_U_23
_atom_site_aniso_U_13
_atom_site_aniso_U_12
Mo 0.0312(2) 0.0265(2) 0.0267(2) 0.00225(18) 0.00034(18) -0.00253(18)
I1 0.0555(3) 0.0353(2) 0.0640(3) -0.0079(2) -0.0133(2) -0.0071(2)
I2 0.0446(3) 0.0629(3) 0.0320(2) 0.0168(2) 0.00475(18) -0.0085(2)
P1 0.0938(17) 0.0403(10) 0.0235(7) -0.0025(7) 0.0066(9) -0.0087(10)
P2 0.0268(7) 0.0323(7) 0.0259(6) 0.0058(5) 0.0074(5) 0.0033(5)
O1 0.033(2) 0.059(3) 0.074(4) -0.004(3) 0.007(2) -0.009(2)
O2 0.053(3) 0.038(2) 0.053(3) 0.010(2) 0.002(2) 0.009(2)
N1 0.031(2) 0.028(2) 0.0239(18) 0.0011(16) 0.0079(16) -0.0010(16)
N2 0.067(4) 0.046(3) 0.024(2) 0.006(2) 0.012(2) -0.010(3)
N3 0.033(2) 0.040(3) 0.0217(19) 0.0014(18) 0.0022(17) -0.0052(19)
N4 0.040(2) 0.030(2) 0.032(2) 0.0000(18) 0.0053(19) -0.0021(17)
C1 0.040(3) 0.033(3) 0.029(2) 0.004(2) 0.013(2) 0.000(2)
C2 0.038(3) 0.041(3) 0.045(3) 0.011(3) 0.016(3) -0.003(2)
C3 0.029(3) 0.037(3) 0.056(3) 0.007(3) 0.009(2) -0.004(2)
C4 0.026(3) 0.036(3) 0.041(3) 0.000(2) 0.002(2) -0.002(2)
C5 0.025(2) 0.030(3) 0.028(2) 0.0005(19) 0.0050(18) 0.0005(18)
C6 0.090(9) 0.068(6) 0.033(8) -0.019(7) 0.018(6) -0.008(7)
C7 0.089(15) 0.052(6) 0.088(17) 0.001(9) 0.048(13) 0.011(8)
C8 0.088(8) 0.101(17) 0.078(16) -0.002(13) 0.008(11) 0.008(10)
C6' 0.105(12) 0.054(6) 0.028(9) -0.017(7) 0.027(7) -0.004(8)
C7' 0.10(2) 0.052(6) 0.075(17) -0.009(10) 0.040(15) -0.003(8)
C8' 0.078(11) 0.067(12) 0.053(11) 0.008(9) 0.012(8) -0.005(9)
C9 0.077(8) 0.072(12) 0.031(4) 0.009(6) 0.002(5) -0.028(6)
C10 0.109(13) 0.093(17) 0.045(10) -0.003(10) -0.015(8) 0.010(13)
C11 0.108(16) 0.13(2) 0.029(6) 0.020(9) -0.008(7) -0.052(14)
C9' 0.110(14) 0.077(12) 0.027(4) 0.009(6) -0.002(6) -0.036(8)
C10' 0.068(14) 0.19(3) 0.035(10) 0.025(11) -0.013(9) -0.009(13)
C11' 0.23(3) 0.126(17) 0.037(9) -0.010(12) -0.013(15) -0.104(19)
C12 0.030(3) 0.039(3) 0.034(3) 0.012(2) 0.009(2) 0.004(2)
C13 0.043(4) 0.045(4) 0.049(4) 0.018(3) 0.007(3) -0.005(3)
C14 0.036(3) 0.056(4) 0.033(3) 0.015(3) 0.010(2) 0.008(3)
C15 0.046(3) 0.046(3) 0.032(3) 0.005(2) 0.012(3) 0.016(3)
C16 0.039(3) 0.081(6) 0.049(4) 0.005(4) 0.015(3) 0.022(3)
C17 0.100(7) 0.045(4) 0.051(5) 0.009(3) 0.025(5) 0.030(4)
C18 0.034(2) 0.039(3) 0.049(3) 0.002(2) -0.001(2) -0.007(2)
C19 0.037(3) 0.037(2) 0.036(3) 0.006(2) -0.005(2) -0.003(2)
C20 0.039(3) 0.033(3) 0.042(3) 0.002(3) 0.007(3) -0.002(2)
C21 0.040(4) 0.051(5) 0.088(7) 0.016(4) -0.002(4) 0.002(3)

loop_
_atom_type_symbol
_atom_type_description
_atom_type_scat_dispersion_real
_atom_type_scat_dispersion_imag
_atom_type_scat_source
C C 0.0033 0.0016 'International Tables Vol C Tables 4.2.6.8 and 6.1.1.4'
H H 0.0000 0.0000 'International Tables Vol C Tables 4.2.6.8 and 6.1.1.4'
N N 0.0061 0.0033 'International Tables Vol C Tables 4.2.6.8 and 6.1.1.4'
O O 0.0106 0.0060 'International Tables Vol C Tables 4.2.6.8 and 6.1.1.4'
P P 0.1023 0.0942 'International Tables Vol C Tables 4.2.6.8 and 6.1.1.4'
Mo Mo -1.6832 0.6857 'International Tables Vol C Tables 4.2.6.8 and 6.1.1.4'
I I -0.4742 1.8119 'International Tables Vol C Tables 4.2.6.8 and 6.1.1.4'

loop_
_geom_angle_atom_site_label_1
_geom_angle_atom_site_label_2
_geom_angle_atom_site_label_3
_geom_angle
C19 Mo C18 74.5(3)
C19 Mo N1 82.8(2)
C18 Mo N1 140.1(2)
C19 Mo N4 164.4(2)
C18 Mo N4 120.3(3)
N1 Mo N4 82.14(19)
C19 Mo P2 100.8(2)
C18 Mo P2 76.6(2)
N1 Mo P2 76.06(13)
N4 Mo P2 79.52(14)
C19 Mo P1 83.1(2)
C18 Mo P1 131.9(2)
N1 Mo P1 75.36(13)
N4 Mo P1 89.17(15)
P2 Mo P1 150.42(7)
C19 Mo I1 109.1(2)
C18 Mo I1 68.7(2)
N1 Mo I1 150.99(13)
N4 Mo I1 82.67(14)
P2 Mo I1 124.87(4)
P1 Mo I1 79.86(5)
N2 P1 C6 106.3(6)
N2 P1 C9' 95.6(6)
N2 P1 C9 110.1(6)
C6 P1 C9 97.8(8)
N2 P1 C6' 95.2(6)
C9' P1 C6' 102.9(10)
N2 P1 Mo 97.0(2)
C6 P1 Mo 129.2(6)
C9' P1 Mo 138.7(8)
C9 P1 Mo 115.7(5)
C6' P1 Mo 114.9(5)
N3 P2 C15 100.6(3)
N3 P2 C12 104.5(3)
C15 P2 C12 106.4(3)
N3 P2 Mo 100.33(18)
C15 P2 Mo 125.6(2)
C12 P2 Mo 115.8(2)
C5 N1 C1 117.4(5)
C5 N1 Mo 121.9(4)
C1 N1 Mo 120.6(4)
C1 N2 P1 119.6(5)
C1 N2 H2N 120.2
P1 N2 H2N 120.2
C5 N3 P2 120.7(4)
C5 N3 H3N 119.7
P2 N3 H3N 119.7
C20 N4 Mo 169.5(5)
N1 C1 N2 117.0(6)
N1 C1 C2 122.2(6)
N2 C1 C2 120.8(6)
C3 C2 C1 118.7(6)
C3 C2 H2 120.6
C1 C2 H2 120.6
C2 C3 C4 120.5(6)
C2 C3 H3 119.7
C4 C3 H3 119.7
C3 C4 C5 118.5(6)
C3 C4 H4 120.8
C5 C4 H4 120.8
N1 C5 N3 116.8(5)
N1 C5 C4 122.5(5)
N3 C5 C4 120.6(6)
C7 C6 C8 112.5(11)
C7 C6 P1 116.7(13)
C8 C6 P1 107.6(13)
C7 C6 H6 106.4
C8 C6 H6 106.4
P1 C6 H6 106.4
C6 C7 H7A 109.5
C6 C7 H7B 109.5
H7A C7 H7B 109.5
C6 C7 H7C 109.5
H7A C7 H7C 109.5
H7B C7 H7C 109.5
C6 C8 H8A 109.5
C6 C8 H8B 109.5
H8A C8 H8B 109.5
C6 C8 H8C 109.5
H8A C8 H8C 109.5
H8B C8 H8C 109.5
C7' C6' C8' 110.7(10)
C7' C6' P1 115.4(15)
C8' C6' P1 116.6(14)
C7' C6' H6' 104.1
C8' C6' H6' 104.1
P1 C6' H6' 104.1
C6' C7' H7'1 109.5
C6' C7' H7'2 109.5
H7'1 C7' H7'2 109.5
C6' C7' H7'3 109.5
H7'1 C7' H7'3 109.5
H7'2 C7' H7'3 109.5
C6' C8' H8'1 109.5
C6' C8' H8'2 109.5
H8'1 C8' H8'2 109.5
C6' C8' H8'3 109.5
H8'1 C8' H8'3 109.5
H8'2 C8' H8'3 109.5
C11 C9 C10 108.7(19)
C11 C9 P1 111.1(12)
C10 C9 P1 117.4(12)
C11 C9 H9 106.3
C10 C9 H9 106.3
P1 C9 H9 106.3
C9 C10 H10A 109.5
C9 C10 H10B 109.5
H10A C10 H10B 109.5
C9 C10 H10C 109.5
H10A C10 H10C 109.5
H10B C10 H10C 109.5
C9 C11 H11A 109.5
C9 C11 H11B 109.5
H11A C11 H11B 109.5
C9 C11 H11C 109.5
H11A C11 H11C 109.5
H11B C11 H11C 109.5
C11' C9' C10' 113(3)
C11' C9' P1 113.7(14)
C10' C9' P1 104.4(12)
C11' C9' H9' 108.4
C10' C9' H9' 108.4
P1 C9' H9' 108.4
C9' C10' H10D 109.5
C9' C10' H10E 109.5
H10D C10' H10E 109.5
C9' C10' H10F 109.5
H10D C10' H10F 109.5
H10E C10' H10F 109.5
C9' C11' H11D 109.5
C9' C11' H11E 109.5
H11D C11' H11E 109.5
C9' C11' H11F 109.5
H11D C11' H11F 109.5
H11E C11' H11F 109.5
C13 C12 C14 112.0(6)
C13 C12 P2 111.7(5)
C14 C12 P2 114.1(5)
C13 C12 H12 106.1
C14 C12 H12 106.1
P2 C12 H12 106.1
C12 C13 H13A 109.5
C12 C13 H13B 109.5
H13A C13 H13B 109.5
C12 C13 H13C 109.5
H13A C13 H13C 109.5
H13B C13 H13C 109.5
C12 C14 H14A 109.5
C12 C14 H14B 109.5
H14A C14 H14B 109.5
C12 C14 H14C 109.5
H14A C14 H14C 109.5
H14B C14 H14C 109.5
C17 C15 C16 110.8(7)
C17 C15 P2 109.6(5)
C16 C15 P2 116.0(6)
C17 C15 H15 106.6
C16 C15 H15 106.6
P2 C15 H15 106.6
C15 C16 H16A 109.5
C15 C16 H16B 109.5
H16A C16 H16B 109.5
C15 C16 H16C 109.5
H16A C16 H16C 109.5
H16B C16 H16C 109.5
C15 C17 H17A 109.5
C15 C17 H17B 109.5
H17A C17 H17B 109.5
C15 C17 H17C 109.5
H17A C17 H17C 109.5
H17B C17 H17C 109.5
O1 C18 Mo 173.8(7)
O2 C19 Mo 175.0(6)
N4 C20 C21 177.9(9)
C20 C21 H21A 109.5
C20 C21 H21B 109.5
H21A C21 H21B 109.5
C20 C21 H21C 109.5
H21A C21 H21C 109.5
H21B C21 H21C 109.5

loop_
_geom_bond_atom_site_label_1
_geom_bond_atom_site_label_2
_geom_bond_distance
Mo C19 1.952(7)
Mo C18 1.985(7)
Mo N1 2.231(5)
Mo N4 2.248(6)
Mo P2 2.4663(16)
Mo P1 2.520(2)
Mo I1 2.8649(7)
P1 N2 1.700(7)
P1 C6 1.739(15)
P1 C9' 1.773(16)
P1 C9 1.887(17)
P1 C6' 2.03(2)
P2 N3 1.694(5)
P2 C15 1.843(7)
P2 C12 1.845(6)
O1 C18 1.150(9)
O2 C19 1.128(8)
N1 C5 1.360(7)
N1 C1 1.371(7)
N2 C1 1.378(9)
N2 H2N 0.8800
N3 C5 1.374(7)
N3 H3N 0.8800
N4 C20 1.127(9)
C1 C2 1.387(9)
C2 C3 1.371(11)
C2 H2 0.9500
C3 C4 1.378(10)
C3 H3 0.9500
C4 C5 1.388(8)
C4 H4 0.9500
C6 C7 1.5247(19)
C6 C8 1.5248(19)
C6 H6 1.0000
C7 H7A 0.9800
C7 H7B 0.9800
C7 H7C 0.9800
C8 H8A 0.9800
C8 H8B 0.9800
C8 H8C 0.9800
C6' C7' 1.5249(19)
C6' C8' 1.5251(19)
C6' H6' 1.0000
C7' H7'1 0.9800
C7' H7'2 0.9800
C7' H7'3 0.9800
C8' H8'1 0.9800
C8' H8'2 0.9800
C8' H8'3 0.9800
C9 C11 1.5250(19)
C9 C10 1.5345(19)
C9 H9 1.0000
C10 H10A 0.9800
C10 H10B 0.9800
C10 H10C 0.9800
C11 H11A 0.9800
C11 H11B 0.9800
C11 H11C 0.9800
C9' C11' 1.5250(19)
C9' C10' 1.5348(18)
C9' H9' 1.0000
C10' H10D 0.9800
C10' H10E 0.9800
C10' H10F 0.9800
C11' H11D 0.9800
C11' H11E 0.9800
C11' H11F 0.9800
C12 C13 1.529(10)
C12 C14 1.533(9)
C12 H12 1.0000
C13 H13A 0.9800
C13 H13B 0.9800
C13 H13C 0.9800
C14 H14A 0.9800
C14 H14B 0.9800
C14 H14C 0.9800
C15 C17 1.525(11)
C15 C16 1.527(11)
C15 H15 1.0000
C16 H16A 0.9800
C16 H16B 0.9800
C16 H16C 0.9800
C17 H17A 0.9800
C17 H17B 0.9800
C17 H17C 0.9800
C20 C21 1.465(11)
C21 H21A 0.9800
C21 H21B 0.9800
C21 H21C 0.9800

loop_
_geom_hbond_atom_site_label_D
_geom_hbond_atom_site_label_H
_geom_hbond_atom_site_label_A
_geom_hbond_distance_DH
_geom_hbond_distance_HA
_geom_hbond_distance_DA
_geom_hbond_angle_DHA
_geom_hbond_site_symmetry_A
N2 H2N I2 0.88 2.79 3.588(6) 152.3 .
N3 H3N I2 0.88 2.85 3.587(5) 141.7 4_565

loop_
_geom_torsion_atom_site_label_1
_geom_torsion_atom_site_label_2
_geom_torsion_atom_site_label_3
_geom_torsion_atom_site_label_4
_geom_torsion
C19 Mo P1 N2 -61.0(3)
C18 Mo P1 N2 -123.0(4)
N1 Mo P1 N2 23.3(3)
N4 Mo P1 N2 105.3(3)
P2 Mo P1 N2 38.5(3)
I1 Mo P1 N2 -172.0(3)
C19 Mo P1 C6 -178.8(7)
C18 Mo P1 C6 119.3(8)
N1 Mo P1 C6 -94.5(7)
N4 Mo P1 C6 -12.4(7)
P2 Mo P1 C6 -79.2(7)
I1 Mo P1 C6 70.3(7)
C19 Mo P1 C9' 45.7(9)
C18 Mo P1 C9' -16.3(9)
N1 Mo P1 C9' 130.0(9)
N4 Mo P1 C9' -147.9(9)
P2 Mo P1 C9' 145.3(8)
I1 Mo P1 C9' -65.2(9)
C19 Mo P1 C9 55.2(7)
C18 Mo P1 C9 -6.7(7)
N1 Mo P1 C9 139.5(7)
N4 Mo P1 C9 -138.4(7)
P2 Mo P1 C9 154.8(7)
I1 Mo P1 C9 -55.7(7)
C19 Mo P1 C6' -160.1(6)
C18 Mo P1 C6' 138.0(7)
N1 Mo P1 C6' -75.8(6)
N4 Mo P1 C6' 6.3(6)
P2 Mo P1 C6' -60.5(6)
I1 Mo P1 C6' 89.0(6)
C19 Mo P2 N3 92.9(3)
C18 Mo P2 N3 163.9(3)
N1 Mo P2 N3 13.2(2)
N4 Mo P2 N3 -71.2(2)
P1 Mo P2 N3 -2.0(3)
I1 Mo P2 N3 -144.5(2)
C19 Mo P2 C15 -18.3(4)
C18 Mo P2 C15 52.8(4)
N1 Mo P2 C15 -97.9(3)
N4 Mo P2 C15 177.7(4)
P1 Mo P2 C15 -113.2(3)
I1 Mo P2 C15 104.4(3)
C19 Mo P2 C12 -155.3(3)
C18 Mo P2 C12 -84.3(3)
N1 Mo P2 C12 125.0(3)
N4 Mo P2 C12 40.6(3)
P1 Mo P2 C12 109.7(3)
I1 Mo P2 C12 -32.7(2)
C19 Mo N1 C5 -110.0(5)
C18 Mo N1 C5 -54.8(6)
N4 Mo N1 C5 74.1(5)
P2 Mo N1 C5 -7.0(4)
P1 Mo N1 C5 165.3(5)
I1 Mo N1 C5 133.1(4)
C19 Mo N1 C1 66.9(5)
C18 Mo N1 C1 122.1(5)
N4 Mo N1 C1 -109.0(5)
P2 Mo N1 C1 170.0(5)
P1 Mo N1 C1 -17.8(4)
I1 Mo N1 C1 -49.9(6)
C6 P1 N2 C1 100.0(8)
C9' P1 N2 C1 -174.9(10)
C9 P1 N2 C1 -155.0(7)
C6' P1 N2 C1 81.6(8)
Mo P1 N2 C1 -34.3(6)
C15 P2 N3 C5 106.9(5)
C12 P2 N3 C5 -142.9(5)
Mo P2 N3 C5 -22.6(5)
C19 Mo N4 C20 -22(3)
C18 Mo N4 C20 138(3)
N1 Mo N4 C20 -7(3)
P2 Mo N4 C20 70(3)
P1 Mo N4 C20 -82(3)
I1 Mo N4 C20 -162(3)
C5 N1 C1 N2 179.4(6)
Mo N1 C1 N2 2.4(8)
C5 N1 C1 C2 -0.3(9)
Mo N1 C1 C2 -177.3(5)
P1 N2 C1 N1 25.6(9)
P1 N2 C1 C2 -154.7(6)
N1 C1 C2 C3 2.4(11)
N2 C1 C2 C3 -177.2(7)
C1 C2 C3 C4 -1.9(11)
C2 C3 C4 C5 -0.8(10)
C1 N1 C5 N3 178.4(5)
Mo N1 C5 N3 -4.6(7)
C1 N1 C5 C4 -2.5(9)
Mo N1 C5 C4 174.5(5)
P2 N3 C5 N1 20.2(8)
P2 N3 C5 C4 -158.9(5)
C3 C4 C5 N1 3.1(9)
C3 C4 C5 N3 -177.8(6)
N2 P1 C6 C7 -171.5(12)
C9' P1 C6 C7 94.5(14)
C9 P1 C6 C7 74.9(14)
C6' P1 C6 C7 -111(3)
Mo P1 C6 C7 -57.7(15)
N2 P1 C6 C8 -43.8(14)
C9' P1 C6 C8 -137.9(15)
C9 P1 C6 C8 -157.5(14)
C6' P1 C6 C8 16.6(19)
Mo P1 C6 C8 69.9(15)
N2 P1 C6' C7' -174.5(15)
C6 P1 C6' C7' 62(2)
C9' P1 C6' C7' 88.5(17)
C9 P1 C6' C7' 69.1(17)
Mo P1 C6' C7' -74.4(16)
N2 P1 C6' C8' 52.9(16)
C6 P1 C6' C8' -70(2)
C9' P1 C6' C8' -44.0(17)
C9 P1 C6' C8' -63.5(17)
Mo P1 C6' C8' 153.1(13)
N2 P1 C9 C11 -52.1(17)
C6 P1 C9 C11 58.5(17)
C9' P1 C9 C11 3.8(19)
C6' P1 C9 C11 56.1(18)
Mo P1 C9 C11 -160.7(15)
N2 P1 C9 C10 73.9(16)
C6 P1 C9 C10 -175.5(16)
C9' P1 C9 C10 130(3)
C6' P1 C9 C10 -177.9(15)
Mo P1 C9 C10 -34.8(17)
N2 P1 C9' C11' -159(2)
C6 P1 C9' C11' -53(2)
C9 P1 C9' C11' 72(3)
C6' P1 C9' C11' -62(2)
Mo P1 C9' C11' 94(2)
N2 P1 C9' C10' 77.1(16)
C6 P1 C9' C10' -177.0(17)
C9 P1 C9' C10' -51(3)
C6' P1 C9' C10' 173.7(16)
Mo P1 C9' C10' -30.2(19)
N3 P2 C12 C13 161.7(5)
C15 P2 C12 C13 -92.3(6)
Mo P2 C12 C13 52.4(5)
N3 P2 C12 C14 -69.9(5)
C15 P2 C12 C14 36.0(6)
Mo P2 C12 C14 -179.3(4)
N3 P2 C15 C17 -67.0(7)
C12 P2 C15 C17 -175.7(6)
Mo P2 C15 C17 44.0(8)
N3 P2 C15 C16 166.6(5)
C12 P2 C15 C16 57.9(6)
Mo P2 C15 C16 -82.4(6)
